data_1528308
loop_
_publ_author_name
'Andersson, S.'

_publ_section_title
;
 Magnesium nitride fluorides
;
_journal_name_full 'Journal of Solid State Chemistry'
_journal_page_first 306
_journal_page_last 309
_journal_volume 1
_journal_year 1970
_chemical_formula_sum 'F Mg2 N'
_chemical_name_systematic 'Mg2 N F'
_space_group_IT_number 141
_symmetry_space_group_name_Hall 'I 4bw 2bw -1bw'
_symmetry_space_group_name_H-M 'I 41/a m d :1'
_cell_angle_alpha 90
_cell_angle_beta 90
_cell_angle_gamma 90
_cell_formula_units_Z 4
_cell_length_a 4.186
_cell_length_b 4.186
_cell_length_c 10.042
_cell_volume 175.962
_citation_journal_id_ASTM JSSCBI
_cod_data_source_file Andersson_JSSCBI_1970_445.cif
_cod_data_source_block F1Mg2N1
_cod_original_cell_volume 175.9619
_cod_original_sg_symbol_Hall '-I 4bd 2 (x+1/2,y+1/4,z+1/8)'
_cod_original_formula_sum 'F1 Mg2 N1'
_cod_database_code 1528308

loop_
_symmetry_equiv_pos_as_xyz
x,y,z
-y,x+1/2,z+1/4
-x+1/2,-y+1/2,z+1/2
y+1/2,-x,z+3/4
x,-y+1/2,-z+1/4
y+1/2,x+1/2,-z+1/2
-x+1/2,y,-z+3/4
-y,-x,-z
-x,-y+1/2,-z+1/4
y,-x,-z
x-1/2,y,-z-1/4
-y-1/2,x+1/2,-z-1/2
-x,y,z
-y-1/2,-x,z-1/4
x-1/2,-y+1/2,z-1/2
y,x+1/2,z+1/4
x+1/2,y+1/2,z+1/2
-y+1/2,x+1,z+3/4
-x+1,-y+1,z+1
y+1,-x+1/2,z+5/4
x+1/2,-y+1,-z+3/4
y+1,x+1,-z+1
-x+1,y+1/2,-z+5/4
-y+1/2,-x+1/2,-z+1/2
-x+1/2,-y+1,-z+3/4
y+1/2,-x+1/2,-z+1/2
x,y+1/2,-z+1/4
-y,x+1,-z
-x+1/2,y+1/2,z+1/2
-y,-x+1/2,z+1/4
x,-y+1,z
y+1/2,x+1,z+3/4

loop_
_atom_site_label
_atom_site_type_symbol
_atom_site_fract_x
_atom_site_fract_y
_atom_site_fract_z
_atom_site_occupancy
_atom_site_U_iso_or_equiv
N1 N-3 0 0 0.5 1 0.0
Mg1 Mg+2 0 0 0.1595 1 0.0
F1 F-1 0 0 0 1 0.0
